data_2006272
loop_
_publ_author_name
'Mague, Joel T.'
'Vang, Sue'
'Berge, Douglas G.'
'Wacholtz, William F.'

_publ_section_title
;
 Isomerism/Tautomerism in Hydrazones Derived from Thiophenaldehydes and
 2-Hydrazinoquinoline
;
_journal_issue 7
_journal_name_full 'Acta Crystallographica Section C'
_journal_page_first 973
_journal_page_last 979
_journal_paper_doi 10.1107/S0108270197001212
_journal_volume 53
_journal_year 1997
_chemical_formula_structural 'C14 H11 N3 S1'
_chemical_formula_sum 'C14 H11 N3 S'
_chemical_formula_weight 253.32
_chemical_name_systematic
;
2-(2-thienylmethylidenehydrazino)quinoline
;
_symmetry_cell_setting monoclinic
_symmetry_space_group_name_Hall '-P 2ybc'
_symmetry_space_group_name_H-M 'P 1 21/c 1'
_atom_type_scat_source International_Tables_for_Xray_Crystallography
_cell_angle_alpha 90.000(10)
_cell_angle_beta 92.050(10)
_cell_angle_gamma 90.000(10)
_cell_formula_units_Z 4
_cell_length_a 11.1880(10)
_cell_length_b 4.7460(10)
_cell_length_c 23.012(2)
_cell_measurement_reflns_used 25
_cell_measurement_temperature 293
_cell_measurement_theta_max 16
_cell_measurement_theta_min 11
_cell_volume 1221.1(3)
_computing_cell_refinement CAD4_software
_computing_data_collection CAD4_software_(Enraf-Nonius,_1989)
_computing_data_reduction PROCESS_MolEN_(Fair,_1990)
_computing_molecular_graphics ORTEPII_(Johnson,_1976)
_computing_publication_material CIF_VAX_MolEN
_computing_structure_refinement LSFM_MolEN
_computing_structure_solution Direct_methods_(SIR;_Burla_et_al.,_1989)
_diffrn_ambient_temperature 293
_diffrn_measurement_device Enraf_Nonius_CAD4
_diffrn_measurement_method \q/2\q
_diffrn_radiation_type 'Mo K\a'
_diffrn_radiation_wavelength 0.71073
_diffrn_reflns_av_R_equivalents 0.036
_diffrn_reflns_limit_h_max 13
_diffrn_reflns_limit_h_min 0
_diffrn_reflns_limit_k_max 5
_diffrn_reflns_limit_k_min 0
_diffrn_reflns_limit_l_max 27
_diffrn_reflns_limit_l_min -27
_diffrn_reflns_number 2575
_diffrn_reflns_theta_max 25.00
_diffrn_reflns_theta_min 1.77
_diffrn_standards_decay_% <1
_diffrn_standards_interval_time 120
_diffrn_standards_number 3
_exptl_absorpt_coefficient_mu 0.25
_exptl_absorpt_correction_type none
_exptl_crystal_colour Yellow
_exptl_crystal_density_diffrn 1.38
_exptl_crystal_density_meas ?
_exptl_crystal_density_method none
_exptl_crystal_description Column
_exptl_crystal_F_000 528
_exptl_crystal_size_max 0.45
_exptl_crystal_size_mid 0.28
_exptl_crystal_size_min 0.25
_refine_diff_density_max 0.20
_refine_diff_density_min -0.19
_refine_ls_extinction_method none
_refine_ls_goodness_of_fit_obs 1.45
_refine_ls_hydrogen_treatment refall
_refine_ls_matrix_type full
_refine_ls_number_parameters 207
_refine_ls_number_reflns 1428
_refine_ls_number_restraints 0
_refine_ls_R_factor_all 0.084
_refine_ls_R_factor_obs .039
_refine_ls_shift/esd_max 0.009
_refine_ls_structure_factor_coef F
_refine_ls_weighting_details 'w = 4Fo^2^/[\s^2^(Fo^2^) + 0.0016 Fo^4^]'
_refine_ls_weighting_scheme calc
_refine_ls_wR_factor_obs .048
_reflns_number_observed 1428
_reflns_number_total 2156
_reflns_observed_criterion >2.0\s(I)
_cod_data_source_file bk1314.cif
_cod_data_source_block 1
_cod_depositor_comments
;
The following automatic conversions were performed:

'_exptl_crystal_density_meas' value 'none' was changed to '?' - the
value is perceived as not measured.

Automatic conversion script
Id: cif_fix_values 3008 2015-01-20 13:52:24Z robertas 

The following automatic conversions were performed:

'_refine_ls_weighting_scheme' value 'w = 4Fo^2^/[\s^2^(Fo^2^) +
0.0016 Fo^4^]' was changed to 'calc'. New tag
'_refine_ls_weighting_details' was created. The value of the new tag
was set to 'w = 4Fo^2^/[\s^2^(Fo^2^) + 0.0016 Fo^4^]'.

Automatic conversion script
Id: cif_fix_values 3143 2015-03-26 13:38:13Z robertas 
;
_cod_original_sg_symbol_H-M 'P 21/c'
_cod_original_formula_sum 'C14 H11 N3 S1'
_cod_database_code 2006272
_cod_database_fobs_code 2006272

loop_
_atom_site_aniso_label
_atom_site_aniso_U_11
_atom_site_aniso_U_22
_atom_site_aniso_U_33
_atom_site_aniso_U_12
_atom_site_aniso_U_13
_atom_site_aniso_U_23
S1 .0516(3) .0657(4) .0735(4) .0131(4) -.0004(3) -.0153(4)
N1 .0470(10) .0360(10) .0450(10) .0032(9) .0034(8) -.0030(10)
N2 .0396(9) .0430(10) .0480(10) .0011(9) .0039(8) -.0080(9)
N3 .0380(9) .0330(10) .0418(9) .0005(8) .0039(8) .0013(9)
C1 .079(2) .055(2) .062(2) .0150(10) .0160(10) -.0060(10)
C2 .091(2) .047(2) .0460(10) -.0060(10) .0080(10) -.0080(10)
C3 .0580(10) .052(2) .0460(10) -.0070(10) .0030(10) -.0010(10)
C4 .0480(10) .0350(10) .0410(10) .0020(10) .0020(10) .0030(10)
C5 .0420(10) .0400(10) .0480(10) .0010(10) .0030(10) .0030(10)
C6 .0390(10) .0310(10) .0430(10) -.0011(9) .0056(9) .0050(10)
C7 .0390(10) .0460(10) .0600(10) .0020(10) .0090(10) -.0100(10)
C8 .0330(10) .0490(10) .070(2) -.0010(10) .0050(10) -.0010(10)
C9 .0420(10) .0360(10) .0510(10) -.0060(10) .0030(10) .0030(10)
C10 .0470(10) .052(2) .067(2) -.0090(10) -.0040(10) -.0020(10)
C11 .0640(10) .056(2) .0560(10) -.0190(10) -.0060(10) -.0050(10)
C12 .0680(10) .0460(10) .0520(10) -.0060(10) .0120(10) -.0080(10)
C13 .0480(10) .0420(10) .0500(10) -.0010(10) .0060(10) -.0020(10)
C14 .0400(10) .0330(10) .0420(10) -.0040(10) .0062(9) .0050(10)

loop_
_atom_site_label
_atom_site_fract_x
_atom_site_fract_y
_atom_site_fract_z
_atom_site_U_iso_or_equiv
_atom_site_thermal_displace_type
_atom_site_calc_flag
S1 .19804(6) .5593(2) .40592(3) .0637(2) Uani ?
N1 .3287(2) .1791(4) .32683(8) .0426(5) Uani ?
N2 .3778(2) -.0015(4) .28851(8) .0436(5) Uani ?
N3 .35070(10) -.3334(4) .21666(8) .0375(5) Uani ?
C1 .2163(3) .7879(6) .46250(10) .0653(8) Uani ?
C2 .3310(3) .8220(6) .47850(10) .0614(8) Uani ?
C3 .4080(2) .6613(6) .44490(10) .0516(7) Uani ?
C4 .3494(2) .5051(5) .40350(10) .0414(6) Uani ?
C5 .3988(2) .3141(5) .36180(10) .0436(6) Uani ?
C6 .3018(2) -.1438(5) .25046(9) .0376(6) Uani ?
C7 .1781(2) -.0805(6) .24850(10) .0481(6) Uani ?
C8 .1065(2) -.2060(6) .20840(10) .0509(7) Uani ?
C9 .1533(2) -.4077(5) .17000(10) .0428(6) Uani ?
C10 .0832(2) -.5454(6) .12690(10) .0553(7) Uani ?
C11 .1333(2) -.7416(6) .09190(10) .0587(8) Uani ?
C12 .2543(2) -.8059(6) .09900(10) .0549(7) Uani ?
C13 .3247(2) -.6730(5) .14010(10) .0464(6) Uani ?
C14 .2766(2) -.4671(5) .17661(9) .0383(6) Uani ?
H1 .147(2) .852(6) .4790(10) .087(9) Uiso ?
H2n .452(2) .002(5) .2834(8) .057(7) Uiso ?
H2 .351(2) .942(6) .5080(10) .078(8) Uiso ?
H3 .485(2) .666(5) .4522(9) .068(8) Uiso ?
H5 .488(2) .297(5) .3608(9) .052(6) Uiso ?
H7 .152(2) .049(5) .2735(8) .047(6) Uiso ?
H8 .027(2) -.163(5) .2051(9) .061(7) Uiso ?
H10 .001(2) -.503(5) .1250(10) .065(7) Uiso ?
H11 .086(2) -.835(6) .0620(10) .071(8) Uiso ?
H12 .286(2) -.926(5) .0768(8) .053(6) Uiso ?
H13 .404(2) -.717(5) .1461(9) .061(7) Uiso ?

loop_
_geom_angle_atom_site_label_1
_geom_angle_atom_site_label_2
_geom_angle_atom_site_label_3
_geom_angle
_geom_angle_publ_flag
C1 S1 C4 91.6(2) ?
N2 N1 C5 118.1(2) yes
N1 N2 C6 117.8(2) yes
N1 N2 H2n 120(2) yes
C6 N2 H2n 121(2) yes
C6 N3 C14 117.2(2) yes
S1 C1 C2 112.1(2) ?
S1 C1 H1 117(2) ?
C2 C1 H1 131(2) ?
C1 C2 C3 112.7(3) ?
C1 C2 H2 120(2) ?
C3 C2 H2 128(2) ?
C2 C3 C4 113.1(3) ?
C2 C3 H3 120(2) ?
C4 C3 H3 127(2) ?
S1 C4 C3 110.4(2) ?
S1 C4 C5 121.1(2) ?
C3 C4 C5 128.5(2) ?
N1 C5 C4 119.6(2) yes
N1 C5 H5 122.0(10) ?
C4 C5 H5 118.0(10) ?
N2 C6 N3 116.7(2) yes
N2 C6 C7 119.9(2) yes
N3 C6 C7 123.4(2) yes
C6 C7 C8 119.2(3) ?
C6 C7 H7 118(2) ?
C8 C7 H7 123(2) ?
C7 C8 C9 120.3(3) ?
C7 C8 H8 121(2) ?
C9 C8 H8 119(2) ?
C8 C9 C10 123.1(2) ?
C8 C9 C14 116.8(2) ?
C10 C9 C14 120.1(2) ?
C9 C10 C11 120.2(3) ?
C9 C10 H10 117(2) ?
C11 C10 H10 123(2) ?
C10 C11 C12 120.0(3) ?
C10 C11 H11 120(2) ?
C12 C11 H11 120(2) ?
C11 C12 C13 121.0(3) ?
C11 C12 H12 120(2) ?
C13 C12 H12 119(2) ?
C12 C13 C14 120.8(3) ?
C12 C13 H13 122(2) ?
C14 C13 H13 117(2) ?
N3 C14 C9 123.0(2) ?
N3 C14 C13 119.1(2) ?
C9 C14 C13 117.9(2) ?

loop_
_geom_bond_atom_site_label_1
_geom_bond_atom_site_label_2
_geom_bond_distance
_geom_bond_publ_flag
S1 C1 1.701(3) ?
S1 C4 1.716(2) ?
N1 N2 1.360(3) yes
N1 C5 1.275(3) yes
N2 C6 1.376(3) yes
N2 H2n .85(3) yes
N3 C6 1.321(3) yes
N3 C14 1.373(3) yes
C1 C2 1.333(4) ?
C1 H1 .93(3) ?
C2 C3 1.403(4) ?
C2 H2 .90(3) ?
C3 C4 1.357(4) ?
C3 H3 .87(3) ?
C4 C5 1.445(3) yes
C5 H5 1.00(2) ?
C6 C7 1.416(3) yes
C7 C8 1.340(4) ?
C7 H7 .90(3) ?
C8 C9 1.415(4) ?
C8 H8 .91(3) ?
C9 C10 1.404(4) ?
C9 C14 1.412(3) ?
C10 C11 1.364(4) ?
C10 H10 .94(3) ?
C11 C12 1.392(4) ?
C11 H11 .96(3) ?
C12 C13 1.364(4) ?
C12 H12 .85(3) ?
C13 C14 1.407(3) ?
C13 H13 .92(3) ?
